data_7029668
loop_
_publ_author_name
'Karmakar, Anirban'
'Guedes da Silva, M F\'atima C'
'Pombeiro, Armando J. L.'

_publ_section_title
;
 Zinc metal-organic frameworks: efficient catalysts for the
 diastereoselective Henry reaction and transesterification.
;
_journal_issue 21
_journal_name_full 'Dalton transactions (Cambridge, England : 2003)'
_journal_page_first 7795
_journal_page_last 7810
_journal_paper_doi 10.1039/c4dt00219a
_journal_volume 43
_journal_year 2014
_chemical_formula_moiety 'C43 H39 N7 O12 Zn2'
_chemical_formula_sum 'C43 H39 N7 O12 Zn2'
_chemical_formula_weight 976.55
_chemical_name_systematic
;
 ?
;
_space_group_crystal_system monoclinic
_space_group_IT_number 14
_space_group_name_Hall '-P 2ybc'
_space_group_name_H-M_alt 'P 1 21/c 1'
_symmetry_space_group_name_Hall '-P 2ybc'
_symmetry_space_group_name_H-M 'P 1 21/c 1'
_atom_sites_solution_hydrogens mixed
_audit_creation_method SHELXL-2013
_cell_angle_alpha 90
_cell_angle_beta 90.1460(10)
_cell_angle_gamma 90
_cell_formula_units_Z 4
_cell_length_a 18.4237(10)
_cell_length_b 11.3275(6)
_cell_length_c 19.4776(9)
_cell_measurement_reflns_used 9955
_cell_measurement_temperature 296(2)
_cell_measurement_theta_max 26.39
_cell_measurement_theta_min 2.35
_cell_volume 4064.9(4)
_computing_cell_refinement 'Bruker SAINT'
_computing_data_collection 'Bruker APEX2'
_computing_data_reduction 'Bruker SAINT'
_computing_publication_material 'WinGX publication routines (Farrugia, 1999)'
_computing_structure_refinement 'SHELXL-2013 (Sheldrick, 2013)'
_computing_structure_solution 'SIR97 (Giacovazzo et al, 1997)'
_diffrn_ambient_temperature 296(2)
_diffrn_measured_fraction_theta_full 0.999
_diffrn_measured_fraction_theta_max 0.997
_diffrn_measurement_device_type 'Bruker APEX-II PHOTON 100 detector'
_diffrn_measurement_method '\f and \w scans'
_diffrn_radiation_source 'fine-focus sealed tube'
_diffrn_radiation_type MoK\a
_diffrn_radiation_wavelength 0.71069
_diffrn_reflns_av_R_equivalents 0.1516
_diffrn_reflns_av_unetI/netI 0.0831
_diffrn_reflns_Laue_measured_fraction_full 0.999
_diffrn_reflns_Laue_measured_fraction_max 0.997
_diffrn_reflns_limit_h_max 23
_diffrn_reflns_limit_h_min -23
_diffrn_reflns_limit_k_max 14
_diffrn_reflns_limit_k_min -14
_diffrn_reflns_limit_l_max 24
_diffrn_reflns_limit_l_min -22
_diffrn_reflns_number 70544
_diffrn_reflns_point_group_measured_fraction_full 0.999
_diffrn_reflns_point_group_measured_fraction_max 0.997
_diffrn_reflns_theta_full 25.240
_diffrn_reflns_theta_max 26.435
_diffrn_reflns_theta_min 2.354
_exptl_absorpt_coefficient_mu 1.256
_exptl_absorpt_correction_T_max 0.9
_exptl_absorpt_correction_T_min 0.8
_exptl_absorpt_correction_type multi-scan
_exptl_absorpt_process_details sadabs
_exptl_crystal_colour colourless
_exptl_crystal_density_diffrn 1.596
_exptl_crystal_description needle
_exptl_crystal_F_000 2008
_exptl_crystal_size_max 0.267
_exptl_crystal_size_mid 0.081
_exptl_crystal_size_min 0.035
_refine_diff_density_max 0.662
_refine_diff_density_min -0.418
_refine_diff_density_rms 0.103
_refine_ls_extinction_method none
_refine_ls_goodness_of_fit_ref 0.920
_refine_ls_hydrogen_treatment constr
_refine_ls_matrix_type full
_refine_ls_number_parameters 580
_refine_ls_number_reflns 8345
_refine_ls_number_restraints 0
_refine_ls_restrained_S_all 0.920
_refine_ls_R_factor_all 0.1135
_refine_ls_R_factor_gt 0.0503
_refine_ls_shift/su_max 0.000
_refine_ls_shift/su_mean 0.000
_refine_ls_structure_factor_coef Fsqd
_refine_ls_weighting_details 'w=1/[\s^2^(Fo^2^)+(0.0634P)^2^] where P=(Fo^2^+2Fc^2^)/3'
_refine_ls_weighting_scheme calc
_refine_ls_wR_factor_gt 0.1042
_refine_ls_wR_factor_ref 0.1214
_reflns_Friedel_coverage 0.000
_reflns_number_gt 5071
_reflns_number_total 8345
_reflns_threshold_expression 'I > 2\s(I)'
_cod_data_source_file c4dt00219a2.cif
_cod_data_source_block Compound1
_cod_depositor_comments 'Adding full bibliography for 7029668--7029670.cif.'
_cod_database_code 7029668
_shelx_space_group_comment
;
The symmetry employed for this shelxl refinement is uniquely defined
by the following loop, which should always be used as a source of
symmetry information in preference to the above space-group names.
They are only intended as comments.
;
_shelx_estimated_absorpt_t_min 0.730
_shelx_estimated_absorpt_t_max 0.957
_shelxl_version_number 2013-4

loop_
_space_group_symop_operation_xyz
'x, y, z'
'-x, y+1/2, -z+1/2'
'-x, -y, -z'
'x, -y-1/2, z-1/2'

loop_
_atom_site_label
_atom_site_type_symbol
_atom_site_fract_x
_atom_site_fract_y
_atom_site_fract_z
_atom_site_U_iso_or_equiv
_atom_site_adp_type
_atom_site_occupancy
_atom_site_site_symmetry_order
_atom_site_calc_flag
_atom_site_refinement_flags_posn
_atom_site_refinement_flags_adp
C1 C 0.1924(2) 0.6388(4) 0.5479(2) 0.0330(10) Uani 1 1 d . .
C2 C 0.2340(2) 0.6139(3) 0.61279(18) 0.0272(9) Uani 1 1 d . .
C3 C 0.1996(2) 0.5770(4) 0.67370(19) 0.0297(9) Uani 1 1 d . .
C4 C 0.2413(2) 0.5547(4) 0.73158(19) 0.0312(10) Uani 1 1 d . .
H4 H 0.2189 0.5303 0.7719 0.037 Uiso 1 1 calc R U
C5 C 0.3156(2) 0.5681(3) 0.73012(18) 0.0263(9) Uani 1 1 d . .
C6 C 0.3604(2) 0.5433(3) 0.7932(2) 0.0292(9) Uani 1 1 d . .
C7 C 0.3495(2) 0.6064(3) 0.67045(19) 0.0293(9) Uani 1 1 d . .
H7 H 0.3995 0.6169 0.6695 0.035 Uiso 1 1 calc R U
C8 C 0.3084(2) 0.6289(3) 0.61262(18) 0.0284(9) Uani 1 1 d . .
H8 H 0.3312 0.6546 0.5728 0.034 Uiso 1 1 calc R U
C9 C 0.0791(3) 0.5208(5) 0.7221(3) 0.0605(15) Uani 1 1 d . .
C10 C -0.0008(3) 0.5346(8) 0.7041(3) 0.102(3) Uani 1 1 d . .
H10A H -0.0070 0.5282 0.6553 0.153 Uiso 1 1 calc R U
H10B H -0.0176 0.6106 0.7191 0.153 Uiso 1 1 calc R U
H10C H -0.0283 0.4739 0.7264 0.153 Uiso 1 1 calc R U
C11 C 0.2042(2) 0.6448(4) 0.2757(2) 0.0359(10) Uani 1 1 d . .
C12 C 0.2538(2) 0.6103(3) 0.21750(18) 0.0263(9) Uani 1 1 d . .
C13 C 0.3273(2) 0.5986(4) 0.23034(19) 0.0316(10) Uani 1 1 d . .
H13 H 0.3447 0.6131 0.2744 0.038 Uiso 1 1 calc R U
C14 C 0.3755(2) 0.5659(3) 0.17952(19) 0.0291(9) Uani 1 1 d . .
H14 H 0.4246 0.5570 0.1894 0.035 Uiso 1 1 calc R U
C15 C 0.3495(2) 0.5464(3) 0.11369(18) 0.0221(8) Uani 1 1 d . .
C16 C 0.4005(2) 0.5117(3) 0.05729(18) 0.0194(8) Uani 1 1 d . .
C17 C 0.2766(2) 0.5587(4) 0.09931(19) 0.0281(9) Uani 1 1 d . .
H17 H 0.2600 0.5467 0.0547 0.034 Uiso 1 1 calc R U
C18 C 0.2278(2) 0.5886(3) 0.15048(19) 0.0272(9) Uani 1 1 d . .
C19 C 0.1154(3) 0.5745(5) 0.0797(2) 0.0472(12) Uani 1 1 d . .
C20 C 0.0359(3) 0.6078(6) 0.0831(3) 0.0653(16) Uani 1 1 d . .
H20A H 0.0258 0.6432 0.1268 0.098 Uiso 1 1 calc R U
H20B H 0.0067 0.5383 0.0774 0.098 Uiso 1 1 calc R U
H20C H 0.0249 0.6630 0.0472 0.098 Uiso 1 1 calc R U
C21 C 0.0098(3) 0.6411(4) 0.4390(2) 0.0455(12) Uani 1 1 d . .
H21 H 0.0269 0.5842 0.4694 0.055 Uiso 1 1 calc R U
C22 C -0.0643(3) 0.6491(4) 0.4289(2) 0.0491(12) Uani 1 1 d . .
H22 H -0.0952 0.5982 0.4522 0.059 Uiso 1 1 calc R U
C23 C -0.0928(3) 0.7324(4) 0.3845(2) 0.0451(12) Uani 1 1 d . .
C24 C -0.1718(3) 0.7397(4) 0.3682(3) 0.0508(13) Uani 1 1 d . .
C25 C -0.2238(3) 0.6952(6) 0.4110(3) 0.0710(17) Uani 1 1 d . .
H25 H -0.2107 0.6620 0.4529 0.085 Uiso 1 1 calc R U
C26 C -0.2964(3) 0.6998(6) 0.3913(4) 0.0817(19) Uani 1 1 d . .
H26 H -0.3306 0.6680 0.4210 0.098 Uiso 1 1 calc R U
C27 C -0.2693(4) 0.7892(6) 0.2936(4) 0.084(2) Uani 1 1 d . .
H27 H -0.2839 0.8231 0.2524 0.101 Uiso 1 1 calc R U
C28 C -0.1957(3) 0.7881(5) 0.3079(3) 0.0685(16) Uani 1 1 d . .
H28 H -0.1628 0.8200 0.2769 0.082 Uiso 1 1 calc R U
C29 C -0.0428(3) 0.8101(5) 0.3566(3) 0.0622(16) Uani 1 1 d . .
H29 H -0.0589 0.8727 0.3297 0.075 Uiso 1 1 calc R U
C30 C 0.0307(3) 0.7956(5) 0.3682(3) 0.0545(14) Uani 1 1 d . .
H30 H 0.0625 0.8483 0.3474 0.065 Uiso 1 1 calc R U
C31 C 0.5122(2) 0.2354(3) 0.13673(19) 0.0265(9) Uani 1 1 d . .
H31 H 0.4779 0.2807 0.1597 0.032 Uiso 1 1 calc R U
C32 C 0.5087(2) 0.1141(3) 0.14258(19) 0.0279(9) Uani 1 1 d . .
H32 H 0.4735 0.0785 0.1698 0.033 Uiso 1 1 calc R U
C33 C 0.5589(2) 0.0461(3) 0.10693(18) 0.0223(8) Uani 1 1 d . .
C34 C 0.6109(2) 0.1043(3) 0.06925(19) 0.0288(9) Uani 1 1 d . .
H34 H 0.6453 0.0614 0.0448 0.035 Uiso 1 1 calc R U
C35 C 0.6121(2) 0.2248(3) 0.06771(19) 0.0256(9) Uani 1 1 d . .
H35 H 0.6487 0.2625 0.0434 0.031 Uiso 1 1 calc R U
C36 C 0.5591(2) 0.7279(3) 0.1632(2) 0.0314(10) Uani 1 1 d . .
H36 H 0.5606 0.6852 0.2039 0.038 Uiso 1 1 calc R U
C37 C 0.5562(2) 0.8494(3) 0.1667(2) 0.0302(9) Uani 1 1 d . .
H37 H 0.5539 0.8868 0.2091 0.036 Uiso 1 1 calc R U
C38 C 0.5566(2) 0.9151(3) 0.10748(18) 0.0236(8) Uani 1 1 d . .
C39 C 0.5561(3) 0.8530(3) 0.0465(2) 0.0380(11) Uani 1 1 d . .
H39 H 0.5548 0.8937 0.0050 0.046 Uiso 1 1 calc R U
C40 C 0.5574(3) 0.7316(3) 0.0465(2) 0.0359(10) Uani 1 1 d . .
H40 H 0.5564 0.6920 0.0047 0.043 Uiso 1 1 calc R U
C51 C 0.1951(3) 0.4107(5) 0.4036(3) 0.0567(14) Uani 1 1 d . .
H51 H 0.2409 0.4444 0.3996 0.068 Uiso 1 1 calc R U
C52 C 0.1229(3) 0.2344(6) 0.4057(4) 0.086(2) Uani 1 1 d . .
H52A H 0.1198 0.1762 0.3700 0.130 Uiso 1 1 calc R U
H52B H 0.0841 0.2904 0.4004 0.130 Uiso 1 1 calc R U
H52C H 0.1190 0.1964 0.4496 0.130 Uiso 1 1 calc R U
C53 C 0.2554(4) 0.2200(6) 0.3959(4) 0.105(3) Uani 1 1 d . .
H53A H 0.2488 0.1644 0.3593 0.158 Uiso 1 1 calc R U
H53B H 0.2626 0.1783 0.4383 0.158 Uiso 1 1 calc R U
H53C H 0.2970 0.2683 0.3867 0.158 Uiso 1 1 calc R U
N1 N 0.1237(2) 0.5676(4) 0.67459(19) 0.0468(10) Uani 1 1 d . .
H1 H 0.1022 0.5962 0.6391 0.056 Uiso 1 1 calc R U
N2 N 0.15337(19) 0.5999(4) 0.13755(17) 0.0419(9) Uani 1 1 d . .
H2 H 0.1281 0.6269 0.1711 0.050 Uiso 1 1 calc R U
N3 N 0.05860(19) 0.7107(3) 0.40735(17) 0.0367(9) Uani 1 1 d . .
N4 N -0.3198(3) 0.7465(5) 0.3333(4) 0.0837(17) Uani 1 1 d . .
N5 N 0.56264(16) 0.2905(2) 0.09973(14) 0.0208(7) Uani 1 1 d . .
N6 N 0.55987(17) 0.6690(2) 0.10404(15) 0.0233(7) Uani 1 1 d . .
N7 N 0.1912(2) 0.2944(4) 0.4013(2) 0.0535(11) Uani 1 1 d . .
O1 O 0.22938(16) 0.6547(3) 0.49388(13) 0.0429(8) Uani 1 1 d . .
O2 O 0.12493(18) 0.6424(3) 0.54780(15) 0.0554(9) Uani 1 1 d . .
O3 O 0.42792(16) 0.5344(2) 0.78774(13) 0.0338(7) Uani 1 1 d . .
O4 O 0.32844(16) 0.5330(2) 0.85037(13) 0.0354(7) Uani 1 1 d . .
O5 O 0.0989(2) 0.4738(4) 0.7741(2) 0.0837(13) Uani 1 1 d . .
O6 O 0.23417(16) 0.6492(3) 0.33510(13) 0.0408(7) Uani 1 1 d . .
O7 O 0.13959(17) 0.6667(3) 0.26540(15) 0.0574(10) Uani 1 1 d . .
O8 O 0.37778(14) 0.5214(2) -0.00400(12) 0.0276(6) Uani 1 1 d . .
O9 O 0.46121(14) 0.4722(2) 0.07351(13) 0.0298(6) Uani 1 1 d . .
O10 O 0.14070(18) 0.5295(3) 0.02842(16) 0.0570(9) Uani 1 1 d . .
O11 O 0.14343(19) 0.4785(3) 0.41064(18) 0.0540(9) Uani 1 1 d . .
O12 O 0.19221(19) 0.8665(3) 0.40695(15) 0.0522(9) Uani 1 1 d . .
Zn1 Zn 0.56960(2) 0.48019(4) 0.09482(2) 0.01854(12) Uani 1 1 d . .
Zn2 Zn 0.16825(3) 0.68175(5) 0.41161(2) 0.03850(16) Uani 1 1 d . .
H12A H 0.2311 0.9042 0.3888 0.058 Uiso 1 1 d . U
H12B H 0.1812 0.9181 0.4481 0.058 Uiso 1 1 d . U

loop_
_atom_site_aniso_label
_atom_site_aniso_U_11
_atom_site_aniso_U_22
_atom_site_aniso_U_33
_atom_site_aniso_U_23
_atom_site_aniso_U_13
_atom_site_aniso_U_12
C1 0.037(3) 0.033(2) 0.029(2) -0.0009(17) -0.0093(19) 0.000(2)
C2 0.031(2) 0.029(2) 0.021(2) 0.0021(16) -0.0036(16) 0.0042(18)
C3 0.030(2) 0.034(2) 0.026(2) -0.0025(17) -0.0028(17) -0.0015(18)
C4 0.037(3) 0.037(2) 0.019(2) 0.0041(16) -0.0029(17) -0.0050(19)
C5 0.038(2) 0.0185(19) 0.023(2) 0.0008(15) -0.0067(17) 0.0031(17)
C6 0.040(3) 0.018(2) 0.030(2) -0.0005(16) -0.0156(19) -0.0041(17)
C7 0.025(2) 0.034(2) 0.029(2) 0.0002(17) -0.0021(17) 0.0001(18)
C8 0.034(2) 0.033(2) 0.0182(19) 0.0041(16) 0.0021(16) -0.0008(19)
C9 0.051(3) 0.087(4) 0.043(3) -0.012(3) 0.014(3) -0.013(3)
C10 0.040(3) 0.192(8) 0.074(4) -0.044(5) 0.012(3) -0.023(4)
C11 0.041(3) 0.039(3) 0.028(2) 0.0002(18) 0.0098(19) -0.001(2)
C12 0.028(2) 0.029(2) 0.0223(19) -0.0013(16) 0.0078(16) 0.0014(17)
C13 0.040(3) 0.037(2) 0.019(2) 0.0013(16) 0.0010(17) 0.0008(19)
C14 0.031(2) 0.032(2) 0.024(2) 0.0010(16) -0.0013(17) 0.0022(18)
C15 0.024(2) 0.019(2) 0.0235(19) 0.0031(14) 0.0006(15) 0.0045(15)
C16 0.024(2) 0.0092(17) 0.0251(19) 0.0017(14) 0.0014(15) 0.0036(15)
C17 0.028(2) 0.038(2) 0.0185(19) 0.0016(16) 0.0019(16) 0.0069(18)
C18 0.025(2) 0.031(2) 0.026(2) 0.0065(16) 0.0031(16) 0.0031(17)
C19 0.031(3) 0.068(3) 0.042(3) 0.006(2) 0.003(2) 0.002(2)
C20 0.038(3) 0.095(5) 0.063(4) 0.009(3) -0.005(3) 0.003(3)
C21 0.040(3) 0.052(3) 0.045(3) 0.012(2) -0.002(2) 0.001(2)
C22 0.043(3) 0.052(3) 0.053(3) 0.009(2) 0.007(2) -0.007(2)
C23 0.044(3) 0.045(3) 0.046(3) 0.001(2) 0.004(2) 0.007(2)
C24 0.041(3) 0.045(3) 0.066(3) -0.009(2) 0.005(3) 0.008(2)
C25 0.041(3) 0.092(5) 0.080(4) 0.002(3) 0.010(3) -0.005(3)
C26 0.047(4) 0.097(5) 0.102(5) -0.001(4) 0.006(4) -0.006(4)
C27 0.066(5) 0.073(5) 0.113(6) 0.007(4) -0.019(4) 0.012(4)
C28 0.050(4) 0.076(4) 0.080(4) 0.010(3) -0.013(3) 0.013(3)
C29 0.044(3) 0.067(4) 0.076(4) 0.039(3) 0.004(3) 0.007(3)
C30 0.036(3) 0.061(3) 0.066(3) 0.024(3) 0.002(2) -0.001(3)
C31 0.030(2) 0.019(2) 0.030(2) -0.0034(16) 0.0070(17) -0.0013(17)
C32 0.032(2) 0.022(2) 0.030(2) 0.0017(16) 0.0074(17) -0.0051(17)
C33 0.032(2) 0.012(2) 0.023(2) -0.0008(14) -0.0047(16) 0.0000(15)
C34 0.031(2) 0.021(2) 0.034(2) -0.0013(16) 0.0070(18) 0.0070(17)
C35 0.029(2) 0.018(2) 0.030(2) 0.0000(15) 0.0060(17) 0.0006(17)
C36 0.046(3) 0.021(2) 0.028(2) 0.0042(16) 0.0061(18) 0.0022(18)
C37 0.045(3) 0.018(2) 0.028(2) -0.0038(16) 0.0048(18) -0.0005(18)
C38 0.024(2) 0.020(2) 0.027(2) -0.0008(15) -0.0021(16) 0.0006(16)
C39 0.062(3) 0.022(2) 0.029(2) 0.0030(17) -0.007(2) 0.006(2)
C40 0.060(3) 0.022(2) 0.025(2) -0.0025(17) -0.0109(19) 0.006(2)
C51 0.050(3) 0.056(4) 0.064(4) -0.004(3) 0.007(3) 0.003(3)
C52 0.066(5) 0.069(4) 0.125(6) -0.013(4) 0.011(4) -0.016(3)
C53 0.065(5) 0.073(5) 0.179(8) -0.006(5) 0.009(5) 0.017(4)
N1 0.034(2) 0.071(3) 0.035(2) 0.0032(19) -0.0047(17) -0.006(2)
N2 0.030(2) 0.068(3) 0.0280(19) -0.0019(17) 0.0052(15) 0.0111(19)
N3 0.036(2) 0.043(2) 0.0311(19) 0.0039(16) 0.0021(16) 0.0033(17)
N4 0.051(3) 0.067(4) 0.133(5) -0.013(3) -0.003(4) 0.007(3)
N5 0.0251(18) 0.0139(15) 0.0233(16) -0.0006(12) -0.0002(13) -0.0006(13)
N6 0.0294(18) 0.0116(16) 0.0289(17) -0.0031(13) -0.0047(13) 0.0009(13)
N7 0.048(3) 0.039(3) 0.074(3) -0.011(2) -0.001(2) 0.006(2)
O1 0.0419(19) 0.065(2) 0.0219(15) 0.0049(14) -0.0001(13) -0.0052(16)
O2 0.036(2) 0.098(3) 0.0322(18) 0.0048(17) -0.0087(14) 0.0080(19)
O3 0.0403(19) 0.0274(16) 0.0337(16) -0.0022(12) -0.0155(13) 0.0058(13)
O4 0.0444(18) 0.0388(17) 0.0228(15) 0.0106(12) -0.0088(13) -0.0064(14)
O5 0.071(3) 0.122(4) 0.058(3) 0.024(2) 0.016(2) -0.020(3)
O6 0.0472(19) 0.055(2) 0.0198(15) -0.0054(13) 0.0077(13) 0.0032(16)
O7 0.034(2) 0.101(3) 0.0370(18) -0.0083(17) 0.0110(14) 0.0145(19)
O8 0.0274(15) 0.0357(15) 0.0197(14) 0.0025(11) 0.0029(11) 0.0054(12)
O9 0.0237(15) 0.0301(15) 0.0357(15) -0.0029(12) -0.0016(12) 0.0042(13)
O10 0.044(2) 0.092(3) 0.0355(19) -0.0090(18) -0.0030(15) 0.0010(19)
O11 0.051(2) 0.047(2) 0.065(2) -0.0054(17) 0.0017(17) 0.0069(18)
O12 0.060(2) 0.053(2) 0.0444(19) -0.0011(16) 0.0105(16) -0.0037(17)
Zn1 0.0221(2) 0.0144(2) 0.0191(2) 0.00007(17) -0.00010(16) 0.00149(18)
Zn2 0.0321(3) 0.0637(4) 0.0196(2) 0.0006(2) 0.00170(19) 0.0079(3)

loop_
_atom_type_symbol
_atom_type_description
_atom_type_scat_dispersion_real
_atom_type_scat_dispersion_imag
_atom_type_scat_source
C C 0.0033 0.0016 'International Tables Vol C Tables 4.2.6.8 and 6.1.1.4'
H H 0.0000 0.0000 'International Tables Vol C Tables 4.2.6.8 and 6.1.1.4'
N N 0.0061 0.0033 'International Tables Vol C Tables 4.2.6.8 and 6.1.1.4'
O O 0.0106 0.0060 'International Tables Vol C Tables 4.2.6.8 and 6.1.1.4'
Zn Zn 0.2839 1.4301 'International Tables Vol C Tables 4.2.6.8 and 6.1.1.4'

loop_
_geom_angle_atom_site_label_1
_geom_angle_atom_site_label_2
_geom_angle_atom_site_label_3
_geom_angle
_geom_angle_site_symmetry_1
_geom_angle_site_symmetry_3
O2 C1 O1 122.2(4) . .
O2 C1 C2 120.9(4) . .
O1 C1 C2 116.9(4) . .
C8 C2 C3 119.1(3) . .
C8 C2 C1 118.5(3) . .
C3 C2 C1 122.4(4) . .
C4 C3 N1 121.8(4) . .
C4 C3 C2 119.4(4) . .
N1 C3 C2 118.8(3) . .
C5 C4 C3 120.8(4) . .
C5 C4 H4 119.6 . .
C3 C4 H4 119.6 . .
C4 C5 C7 120.0(3) . .
C4 C5 C6 120.4(4) . .
C7 C5 C6 119.6(4) . .
O3 C6 O4 122.2(3) . .
O3 C6 C5 119.2(4) . .
O4 C6 C5 118.6(4) . .
O3 C6 Zn1 64.1(2) . 3_666
O4 C6 Zn1 58.20(19) . 3_666
C5 C6 Zn1 174.2(3) . 3_666
C8 C7 C5 119.6(4) . .
C8 C7 H7 120.2 . .
C5 C7 H7 120.2 . .
C7 C8 C2 121.2(3) . .
C7 C8 H8 119.4 . .
C2 C8 H8 119.4 . .
O5 C9 N1 124.6(5) . .
O5 C9 C10 122.3(5) . .
N1 C9 C10 113.1(5) . .
C9 C10 H10A 109.5 . .
C9 C10 H10B 109.5 . .
H10A C10 H10B 109.5 . .
C9 C10 H10C 109.5 . .
H10A C10 H10C 109.5 . .
H10B C10 H10C 109.5 . .
O7 C11 O6 123.6(4) . .
O7 C11 C12 121.1(4) . .
O6 C11 C12 115.3(4) . .
C13 C12 C18 118.7(3) . .
C13 C12 C11 118.9(3) . .
C18 C12 C11 122.4(4) . .
C14 C13 C12 121.8(4) . .
C14 C13 H13 119.1 . .
C12 C13 H13 119.1 . .
C13 C14 C15 119.0(4) . .
C13 C14 H14 120.5 . .
C15 C14 H14 120.5 . .
C17 C15 C14 120.4(3) . .
C17 C15 C16 119.3(3) . .
C14 C15 C16 120.3(3) . .
O9 C16 O8 124.3(3) . .
O9 C16 C15 118.2(3) . .
O8 C16 C15 117.5(3) . .
C15 C17 C18 120.8(3) . .
C15 C17 H17 119.6 . .
C18 C17 H17 119.6 . .
C17 C18 N2 122.0(3) . .
C17 C18 C12 119.2(4) . .
N2 C18 C12 118.7(3) . .
O10 C19 N2 125.0(4) . .
O10 C19 C20 120.9(5) . .
N2 C19 C20 114.1(4) . .
C19 C20 H20A 109.5 . .
C19 C20 H20B 109.5 . .
H20A C20 H20B 109.5 . .
C19 C20 H20C 109.5 . .
H20A C20 H20C 109.5 . .
H20B C20 H20C 109.5 . .
N3 C21 C22 123.9(4) . .
N3 C21 H21 118.1 . .
C22 C21 H21 118.1 . .
C23 C22 C21 120.5(4) . .
C23 C22 H22 119.7 . .
C21 C22 H22 119.7 . .
C22 C23 C29 115.3(5) . .
C22 C23 C24 122.7(5) . .
C29 C23 C24 122.0(4) . .
C28 C24 C25 116.6(5) . .
C28 C24 C23 121.1(5) . .
C25 C24 C23 122.3(5) . .
C24 C25 C26 119.5(6) . .
C24 C25 H25 120.3 . .
C26 C25 H25 120.3 . .
N4 C26 C25 124.3(6) . .
N4 C26 H26 117.9 . .
C25 C26 H26 117.9 . .
N4 C27 C28 125.4(7) . .
N4 C27 H27 117.3 . .
C28 C27 H27 117.3 . .
C24 C28 C27 119.2(6) . .
C24 C28 H28 120.4 . .
C27 C28 H28 120.4 . .
C30 C29 C23 120.8(5) . .
C30 C29 H29 119.6 . .
C23 C29 H29 119.6 . .
N3 C30 C29 123.8(5) . .
N3 C30 H30 118.1 . .
C29 C30 H30 118.1 . .
N5 C31 C32 123.0(4) . .
N5 C31 H31 118.5 . .
C32 C31 H31 118.5 . .
C31 C32 C33 118.6(3) . .
C31 C32 H32 120.7 . .
C33 C32 H32 120.7 . .
C34 C33 C32 117.8(3) . .
C34 C33 C38 120.1(3) . 1_545
C32 C33 C38 122.1(3) . 1_545
C35 C34 C33 120.1(4) . .
C35 C34 H34 120.0 . .
C33 C34 H34 120.0 . .
N5 C35 C34 122.5(4) . .
N5 C35 H35 118.7 . .
C34 C35 H35 118.7 . .
N6 C36 C37 123.0(4) . .
N6 C36 H36 118.5 . .
C37 C36 H36 118.5 . .
C38 C37 C36 119.9(3) . .
C38 C37 H37 120.1 . .
C36 C37 H37 120.1 . .
C37 C38 C39 116.6(3) . .
C37 C38 C33 123.2(3) . 1_565
C39 C38 C33 120.2(3) . 1_565
C40 C39 C38 120.6(4) . .
C40 C39 H39 119.7 . .
C38 C39 H39 119.7 . .
N6 C40 C39 122.3(4) . .
N6 C40 H40 118.8 . .
C39 C40 H40 118.8 . .
O11 C51 N7 125.7(5) . .
O11 C51 H51 117.1 . .
N7 C51 H51 117.1 . .
N7 C52 H52A 109.5 . .
N7 C52 H52B 109.5 . .
H52A C52 H52B 109.5 . .
N7 C52 H52C 109.5 . .
H52A C52 H52C 109.5 . .
H52B C52 H52C 109.5 . .
N7 C53 H53A 109.5 . .
N7 C53 H53B 109.5 . .
H53A C53 H53B 109.5 . .
N7 C53 H53C 109.5 . .
H53A C53 H53C 109.5 . .
H53B C53 H53C 109.5 . .
C9 N1 C3 130.4(4) . .
C9 N1 H1 114.8 . .
C3 N1 H1 114.8 . .
C19 N2 C18 129.3(4) . .
C19 N2 H2 115.3 . .
C18 N2 H2 115.3 . .
C30 N3 C21 115.4(4) . .
C30 N3 Zn2 121.2(3) . .
C21 N3 Zn2 123.2(3) . .
C27 N4 C26 115.0(6) . .
C35 N5 C31 118.0(3) . .
C35 N5 Zn1 119.7(2) . .
C31 N5 Zn1 122.2(2) . .
C40 N6 C36 117.6(3) . .
C40 N6 Zn1 117.6(2) . .
C36 N6 Zn1 124.8(2) . .
C51 N7 C52 121.3(5) . .
C51 N7 C53 122.4(5) . .
C52 N7 C53 116.3(5) . .
C1 O1 Zn2 112.9(3) . .
C6 O3 Zn1 86.4(2) . 3_666
C6 O4 Zn1 92.0(2) . 3_666
C11 O6 Zn2 115.3(3) . .
C16 O8 Zn1 131.7(2) . 3_665
C16 O9 Zn1 156.1(3) . .
C51 O11 Zn2 117.5(4) . .
Zn2 O12 H12A 130.00 . .
Zn2 O12 H12B 119.00 . .
H12A O12 H12B 101.00 . .
O8 Zn1 O9 107.05(10) 3_665 .
O8 Zn1 N6 97.01(11) 3_665 .
O9 Zn1 N6 88.82(11) . .
O8 Zn1 N5 93.37(11) 3_665 .
O9 Zn1 N5 84.63(11) . .
N6 Zn1 N5 168.99(11) . .
O8 Zn1 O4 90.77(10) 3_665 3_666
O9 Zn1 O4 160.96(10) . 3_666
N6 Zn1 O4 95.72(11) . 3_666
N5 Zn1 O4 87.77(11) . 3_666
O8 Zn1 O3 149.83(11) 3_665 3_666
O9 Zn1 O3 102.51(11) . 3_666
N6 Zn1 O3 89.41(10) . 3_666
N5 Zn1 O3 83.40(10) . 3_666
O4 Zn1 O3 59.19(10) 3_666 3_666
O8 Zn1 C6 120.43(13) 3_665 3_666
O9 Zn1 C6 131.54(13) . 3_666
N6 Zn1 C6 94.27(11) . 3_666
N5 Zn1 C6 83.55(11) . 3_666
O4 Zn1 C6 29.82(12) 3_666 3_666
O3 Zn1 C6 29.43(12) 3_666 3_666
O6 Zn2 O1 103.53(12) . .
O6 Zn2 N3 127.76(13) . .
O1 Zn2 N3 128.06(13) . .
O6 Zn2 O12 91.35(12) . .
O1 Zn2 O12 93.95(13) . .
N3 Zn2 O12 92.59(14) . .
O6 Zn2 O11 86.00(12) . .
O1 Zn2 O11 88.00(13) . .
N3 Zn2 O11 87.97(13) . .
O12 Zn2 O11 177.03(12) . .

loop_
_geom_bond_atom_site_label_1
_geom_bond_atom_site_label_2
_geom_bond_distance
_geom_bond_site_symmetry_2
C1 O2 1.245(5) .
C1 O1 1.267(5) .
C1 C2 1.502(5) .
C2 C8 1.382(6) .
C2 C3 1.409(5) .
C3 C4 1.386(5) .
C3 N1 1.403(5) .
C4 C5 1.377(6) .
C4 H4 0.9300 .
C5 C7 1.390(5) .
C5 C6 1.506(5) .
C6 O3 1.252(5) .
C6 O4 1.266(5) .
C6 Zn1 2.544(4) 3_666
C7 C8 1.379(5) .
C7 H7 0.9300 .
C8 H8 0.9300 .
C9 O5 1.199(6) .
C9 N1 1.349(6) .
C9 C10 1.520(8) .
C10 H10A 0.9600 .
C10 H10B 0.9600 .
C10 H10C 0.9600 .
C11 O7 1.232(5) .
C11 O6 1.281(5) .
C11 C12 1.509(5) .
C12 C13 1.382(6) .
C12 C18 1.411(5) .
C13 C14 1.382(5) .
C13 H13 0.9300 .
C14 C15 1.385(5) .
C14 H14 0.9300 .
C15 C17 1.378(5) .
C15 C16 1.499(5) .
C16 O9 1.245(4) .
C16 O8 1.269(4) .
C17 C18 1.386(5) .
C17 H17 0.9300 .
C18 N2 1.400(5) .
C19 O10 1.215(5) .
C19 N2 1.356(6) .
C19 C20 1.514(7) .
C20 H20A 0.9600 .
C20 H20B 0.9600 .
C20 H20C 0.9600 .
C21 N3 1.347(6) .
C21 C22 1.381(6) .
C21 H21 0.9300 .
C22 C23 1.382(7) .
C22 H22 0.9300 .
C23 C29 1.386(7) .
C23 C24 1.492(7) .
C24 C28 1.368(7) .
C24 C25 1.366(7) .
C25 C26 1.392(8) .
C25 H25 0.9300 .
C26 N4 1.319(8) .
C26 H26 0.9300 .
C27 N4 1.305(8) .
C27 C28 1.384(8) .
C27 H27 0.9300 .
C28 H28 0.9300 .
C29 C30 1.383(7) .
C29 H29 0.9300 .
C30 N3 1.330(6) .
C30 H30 0.9300 .
C31 N5 1.332(5) .
C31 C32 1.381(5) .
C31 H31 0.9300 .
C32 C33 1.390(5) .
C32 H32 0.9300 .
C33 C34 1.376(5) .
C33 C38 1.485(5) 1_545
C34 C35 1.366(5) .
C34 H34 0.9300 .
C35 N5 1.332(5) .
C35 H35 0.9300 .
C36 N6 1.331(5) .
C36 C37 1.379(5) .
C36 H36 0.9300 .
C37 C38 1.372(5) .
C37 H37 0.9300 .
C38 C39 1.380(5) .
C38 C33 1.485(5) 1_565
C39 C40 1.376(5) .
C39 H39 0.9300 .
C40 N6 1.327(5) .
C40 H40 0.9300 .
C51 O11 1.231(6) .
C51 N7 1.320(6) .
C51 H51 0.9300 .
C52 N7 1.433(7) .
C52 H52A 0.9600 .
C52 H52B 0.9600 .
C52 H52C 0.9600 .
C53 N7 1.456(7) .
C53 H53A 0.9600 .
C53 H53B 0.9600 .
C53 H53C 0.9600 .
N1 H1 0.8600 .
N2 H2 0.8600 .
N3 Zn2 2.048(4) .
N5 Zn1 2.154(3) .
N6 Zn1 2.154(3) .
O1 Zn2 1.980(3) .
O3 Zn1 2.294(3) 3_666
O4 Zn1 2.163(3) 3_666
O6 Zn2 1.960(3) .
O8 Zn1 2.019(2) 3_665
O9 Zn1 2.041(3) .
O11 Zn2 2.347(3) .
O12 Zn2 2.141(3) .
O12 H12A 0.910 .
O12 H12B 1.010 .
Zn1 O8 2.019(2) 3_665
Zn1 O4 2.163(3) 3_666
Zn1 O3 2.294(3) 3_666
Zn1 C6 2.544(4) 3_666

loop_
_geom_hbond_atom_site_label_D
_geom_hbond_atom_site_label_H
_geom_hbond_atom_site_label_A
_geom_hbond_distance_DH
_geom_hbond_distance_HA
_geom_hbond_distance_DA
_geom_hbond_angle_DHA
_geom_hbond_site_symmetry_A
N1 H1 O2 0.86 1.90 2.611(5) 138.9 .
N2 H2 O7 0.86 1.90 2.616(4) 139.4 .
O12 H12A O4 0.910 2.070 2.971(4) 171.4(2) 4_575
O12 H12B O10 1.010 1.830 2.810(5) 160.9(2) 4_576
